data_8107715
loop_
_publ_author_name
'Hosten, Eric C.'
'Betz, Richard'

_publ_section_title
;
 Redetermination of the crystal structure of p-bromophenacyl bromide at
 200 K -- Localization of hydrogen atoms, C8H6Br2O
;
_journal_issue 2
_journal_name_full 'Zeitschrift f\"ur Kristallographie - New Crystal Structures'
_journal_page_first 59
_journal_page_last 60
_journal_paper_doi 10.1515/ncrs-2014-9027
_journal_volume 230
_journal_year 2015
_chemical_formula_sum 'C8 H6 Br2 O'
_chemical_formula_weight 277.93
_chemical_name_common
;
p-bromophenacyl bromide
;
_space_group_IT_number 19
_space_group_name_Hall 'P 2ac 2ab'
_space_group_name_H-M_alt 'P 21 21 21'
_symmetry_cell_setting orthorhombic
_symmetry_Int_Tables_number 19
_symmetry_space_group_name_Hall 'P 2ac 2ab'
_symmetry_space_group_name_H-M 'P 21 21 21'
_cell_angle_alpha 90.
_cell_angle_beta 90.
_cell_angle_gamma 90.
_cell_formula_units_Z 4
_cell_length_a 4.0853(2)
_cell_length_b 9.6025(4)
_cell_length_c 21.989(1)
_cell_volume 862.61(7)
_diffrn_ambient_temperature 200
_diffrn_radiation_probe x-ray
_diffrn_radiation_type MoK\a
_diffrn_radiation_wavelength 0.71073
_exptl_absorpt_coefficient_mu 9.334
_exptl_crystal_density_diffrn 2.140
_exptl_crystal_density_method 'Not Measured'
_exptl_crystal_F_000 528
_refine_ls_number_parameters 101
_refine_ls_number_reflns 1910
_refine_ls_R_factor_gt 0.0208
_refine_ls_wR_factor_gt 0.0492
_cod_data_source_file Z-2015-059.cif
_cod_data_source_block 1
_cod_database_code 8107715

loop_
_space_group_symop_id
_space_group_symop_operation_xyz
1 x,y,z
2 1/2-x,-y,1/2+z
3 1/2+x,1/2-y,-z
4 -x,1/2+y,1/2-z

loop_
_atom_site_aniso_label
_atom_site_aniso_U_11
_atom_site_aniso_U_22
_atom_site_aniso_U_33
_atom_site_aniso_U_23
_atom_site_aniso_U_13
_atom_site_aniso_U_12
Br1 0.0435(2) 0.0431(1) 0.0250(1) -0.0030(1) -0.0031(1) -0.0041(2)
Br2 0.0349(1) 0.0464(1) 0.0291(1) -0.0068(1) -0.0059(1) 0.0025(2)
O1 0.0540(10) 0.0259(9) 0.0390(10) -0.0046(8) -0.0100(10) -0.0055(9)
C1 0.0250(10) 0.0240(10) 0.0260(10) -0.0030(10) 0.0050(10) -0.0017(9)
C2 0.0310(10) 0.0270(10) 0.0240(10) -0.0030(10) -0.0050(10) 0.0010(10)
C11 0.0260(10) 0.0232(9) 0.0220(10) -0.0008(8) 0.0030(10) -0.0020(10)
C12 0.040(2) 0.0230(10) 0.0310(10) -0.0020(10) -0.0010(10) -0.0010(10)
C13 0.043(2) 0.0270(10) 0.0270(10) 0.0040(10) -0.0030(10) 0.0010(10)
C14 0.0270(10) 0.0310(10) 0.0210(10) -0.0010(10) 0.0050(10) -0.0030(10)
C15 0.047(2) 0.0240(10) 0.0280(10) -0.0050(10) -0.0010(10) -0.0030(10)
C16 0.042(2) 0.0195(9) 0.0260(10) 0.0002(8) 0.0020(10) 0.0020(10)

loop_
_atom_site_label
_atom_site_type_symbol
_atom_site_thermal_displace_type
_atom_site_fract_x
_atom_site_fract_y
_atom_site_fract_z
_atom_site_occupancy
_atom_site_U_iso_or_equiv
_atom_site_calc_flag
_atom_site_refinement_flags
_atom_site_disorder_assembly
_atom_site_disorder_group
Br1 Br Uani 0.48048(8) 0.52799(3) 1.02440(1) 1.000 0.0372(1) . . . .
Br2 Br Uani -0.48652(8) 0.44756(2) 0.66502(1) 1.000 0.0368(1) . . . .
O1 O Uani -0.2324(5) 0.2714(2) 0.76710(9) 1.000 0.0396(6) . . . .
C1 C Uani -0.1851(6) 0.3923(2) 0.78030(10) 1.000 0.0250(6) . . . .
C2 C Uani -0.2831(6) 0.5101(2) 0.73950(10) 1.000 0.0273(6) . . . .
C11 C Uani -0.0209(6) 0.4298(2) 0.83910(10) 1.000 0.0237(6) . . . .
C12 C Uani 0.0661(6) 0.3234(2) 0.87840(10) 1.000 0.0313(8) . . . .
C13 C Uani 0.2189(7) 0.3512(3) 0.93320(10) 1.000 0.0323(8) . . . .
C14 C Uani 0.2808(6) 0.4890(2) 0.94850(10) 1.000 0.0263(6) . . . .
C15 C Uani 0.1977(7) 0.5962(3) 0.91050(10) 1.000 0.0330(8) . . . .
C16 C Uani 0.0455(7) 0.5672(2) 0.85560(10) 1.000 0.0292(8) . . . .
H2A H Uiso -0.08660 0.56580 0.72930 1.000 0.0330 . . . .
H2B H Uiso -0.43760 0.57150 0.76150 1.000 0.0330 . . . .
H12 H Uiso 0.01990 0.22970 0.86760 1.000 0.0380 . . . .
H13 H Uiso 0.28020 0.27760 0.95980 1.000 0.0390 . . . .
H15 H Uiso 0.24400 0.68980 0.92170 1.000 0.0400 . . . .
H16 H Uiso -0.01390 0.64120 0.82920 1.000 0.0350 . . . .

loop_
_atom_type_symbol
_atom_type_description
_atom_type_scat_dispersion_real
_atom_type_scat_dispersion_imag
_atom_type_scat_source
C C 0.0033 0.0016 ' International Tables Vol C Tables 4.2.6.8 and 6.1.1.4'
H H 0.0000 0.0000 ' International Tables Vol C Tables 4.2.6.8 and 6.1.1.4'
Br Br -0.2901 2.4595 ' International Tables Vol C Tables 4.2.6.8 and 6.1.1.4'
O O 0.0106 0.0060 ' International Tables Vol C Tables 4.2.6.8 and 6.1.1.4'

loop_
_geom_angle_atom_site_label_1
_geom_angle_atom_site_label_2
_geom_angle_atom_site_label_3
_geom_angle
_geom_angle_site_symmetry_1
_geom_angle_site_symmetry_2
_geom_angle_site_symmetry_3
_geom_angle_publ_flag
O1 C1 C2 122.5(2) . . . yes
O1 C1 C11 120.5(2) . . . yes
C2 C1 C11 117.02(17) . . . no
Br2 C2 C1 112.82(14) . . . yes
C1 C11 C12 118.39(18) . . . no
C1 C11 C16 122.55(19) . . . no
C12 C11 C16 119.1(2) . . . no
C11 C12 C13 121.2(2) . . . no
C12 C13 C14 118.5(2) . . . no
Br1 C14 C13 118.69(16) . . . yes
Br1 C14 C15 119.73(17) . . . yes
C13 C14 C15 121.6(2) . . . no
C14 C15 C16 119.5(2) . . . no
C11 C16 C15 120.3(2) . . . no
Br2 C2 H2A 109.00 . . . no
Br2 C2 H2B 109.00 . . . no
C1 C2 H2A 109.00 . . . no
C1 C2 H2B 109.00 . . . no
H2A C2 H2B 108.00 . . . no
C11 C12 H12 119.00 . . . no
C13 C12 H12 119.00 . . . no
C12 C13 H13 121.00 . . . no
C14 C13 H13 121.00 . . . no
C14 C15 H15 120.00 . . . no
C16 C15 H15 120.00 . . . no
C11 C16 H16 120.00 . . . no
C15 C16 H16 120.00 . . . no

loop_
_geom_bond_atom_site_label_1
_geom_bond_atom_site_label_2
_geom_bond_distance
_geom_bond_site_symmetry_1
_geom_bond_site_symmetry_2
_geom_bond_publ_flag
Br1 C14 1.895(2) . . yes
Br2 C2 1.932(2) . . yes
O1 C1 1.212(3) . . yes
C1 C2 1.498(3) . . no
C1 C11 1.501(3) . . no
C11 C12 1.385(3) . . no
C11 C16 1.395(3) . . no
C12 C13 1.383(3) . . no
C13 C14 1.389(3) . . no
C14 C15 1.369(3) . . no
C15 C16 1.386(3) . . no
C2 H2A 0.9900 . . no
C2 H2B 0.9900 . . no
C12 H12 0.9500 . . no
C13 H13 0.9500 . . no
C15 H15 0.9500 . . no
C16 H16 0.9500 . . no

loop_
_geom_hbond_atom_site_label_D
_geom_hbond_atom_site_label_H
_geom_hbond_atom_site_label_A
_geom_hbond_distance_DH
_geom_hbond_distance_HA
_geom_hbond_distance_DA
_geom_hbond_angle_DHA
_geom_hbond_site_symmetry_A
_geom_hbond_publ_flag
C2 H2A O1 0.9900 2.3700 3.279(3) 153.00 4_556 yes
C2 H2B O1 0.9900 2.4300 3.199(3) 134.00 4_456 yes

loop_
_geom_torsion_atom_site_label_1
_geom_torsion_atom_site_label_2
_geom_torsion_atom_site_label_3
_geom_torsion_atom_site_label_4
_geom_torsion
_geom_torsion_site_symmetry_1
_geom_torsion_site_symmetry_2
_geom_torsion_site_symmetry_3
_geom_torsion_site_symmetry_4
_geom_torsion_publ_flag
O1 C1 C2 Br2 -0.3(3) . . . . no
C11 C1 C2 Br2 179.27(17) . . . . no
O1 C1 C11 C12 -1.8(4) . . . . no
O1 C1 C11 C16 178.5(2) . . . . no
C2 C1 C11 C12 178.6(2) . . . . no
C2 C1 C11 C16 -1.1(3) . . . . no
C1 C11 C12 C13 179.8(2) . . . . no
C16 C11 C12 C13 -0.5(4) . . . . no
C1 C11 C16 C15 180.0(2) . . . . no
C12 C11 C16 C15 0.3(4) . . . . no
C11 C12 C13 C14 0.7(4) . . . . no
C12 C13 C14 Br1 178.49(19) . . . . no
C12 C13 C14 C15 -0.7(4) . . . . no
Br1 C14 C15 C16 -178.7(2) . . . . no
C13 C14 C15 C16 0.6(4) . . . . no
C14 C15 C16 C11 -0.3(4) . . . . no
